data_4323056
loop_
_publ_author_name
'Myra B. O'Donoghue'
'William M. Davis'
'Richard R. Schrock'

_publ_section_title
;
 Derivatization of Dinitrogen by Molybdenum in Triamidoamine Complexes
;
_journal_name_full 'Inorganic Chemistry'
_journal_page_first 5149
_journal_page_last 5158
_journal_paper_doi 10.1021/ic9803513
_journal_volume 37
_journal_year 1998
_chemical_formula_sum 'C16 H39 F3 Mo N6 O3 S Si2'
_chemical_formula_weight 604.71
_chemical_name_systematic
;
 ?
;
_space_group_IT_number 61
_symmetry_cell_setting orthorhombic
_symmetry_space_group_name_Hall '-P 2ac 2ab'
_symmetry_space_group_name_H-M 'P b c a'
_atom_sites_solution_hydrogens geom
_atom_sites_solution_primary direct
_atom_sites_solution_secondary difmap
_audit_creation_method SHELXL
_cell_angle_alpha 90.00
_cell_angle_beta 90.00
_cell_angle_gamma 90.00
_cell_formula_units_Z 8
_cell_length_a 14.723(3)
_cell_length_b 14.417(3)
_cell_length_c 26.243(4)
_cell_measurement_temperature 183(2)
_cell_volume 5570.4(18)
_computing_cell_refinement 'Siemens XSCANS'
_computing_data_collection 'Siemens XSCANS'
_computing_data_reduction 'Siemens SHELXTL'
_computing_molecular_graphics 'Siemens SHELXTL'
_computing_publication_material 'Siemens SHELXTL'
_computing_structure_refinement 'SHELXL-93 (Sheldrick, 1993)'
_computing_structure_solution 'SHELXS-86 (Sheldrick, 1990)'
_diffrn_ambient_temperature 183(2)
_diffrn_measurement_device 'Siemens P4'
_diffrn_measurement_method '\w scans'
_diffrn_radiation_monochromator graphite
_diffrn_radiation_source 'fine-focus sealed tube'
_diffrn_radiation_type MoK\a
_diffrn_radiation_wavelength 0.71073
_diffrn_reflns_av_R_equivalents 0.0736
_diffrn_reflns_av_sigmaI/netI 0.0512
_diffrn_reflns_limit_h_max 15
_diffrn_reflns_limit_h_min -16
_diffrn_reflns_limit_k_max 14
_diffrn_reflns_limit_k_min -16
_diffrn_reflns_limit_l_max 24
_diffrn_reflns_limit_l_min -29
_diffrn_reflns_number 15181
_diffrn_reflns_theta_max 20.00
_diffrn_reflns_theta_min 1.55
_exptl_absorpt_coefficient_mu 0.679
_exptl_absorpt_correction_type none
_exptl_crystal_density_diffrn 1.442
_exptl_crystal_F_000 2512
_exptl_crystal_size_max 0.39
_exptl_crystal_size_mid 0.18
_exptl_crystal_size_min 0.18
_refine_diff_density_max 0.752
_refine_diff_density_min -0.501
_refine_diff_density_rms 0.093
_refine_ls_extinction_coef 0.00013(6)
_refine_ls_extinction_expression Fc^*^=kFc[1+0.001xFc^2^\l^3^/sin(2\q)]^-1/4^
_refine_ls_extinction_method SHELXL
_refine_ls_goodness_of_fit_all 1.293
_refine_ls_goodness_of_fit_obs 1.338
_refine_ls_matrix_type full
_refine_ls_number_parameters 287
_refine_ls_number_reflns 2578
_refine_ls_number_restraints 0
_refine_ls_restrained_S_all 1.293
_refine_ls_restrained_S_obs 1.338
_refine_ls_R_factor_all 0.1005
_refine_ls_R_factor_obs 0.0851
_refine_ls_shift/esd_max 0.013
_refine_ls_shift/esd_mean 0.001
_refine_ls_structure_factor_coef Fsqd
_refine_ls_weighting_details 'w=1/[\s^2^(Fo^2^)+(0.0168P)^2^+60.2311P] where P=(Fo^2^+2Fc^2^)/3'
_refine_ls_weighting_scheme calc
_refine_ls_wR_factor_all 0.1589
_refine_ls_wR_factor_obs 0.1522
_reflns_number_observed 2255
_reflns_number_total 2592
_reflns_observed_criterion >2sigma(I)
_cod_data_source_file ic9803513_1.cif
_cod_data_source_block C16H39F3MoN6O3SSi2
_cod_depositor_comments
;
The following automatic conversions were performed:

'_refine_ls_weighting_scheme' value 'calc
w=1/[\s^2^(Fo^2^)+(0.0168P)^2^+60.2311P] where P=(Fo^2^+2Fc^2^)/3'
was changed to 'calc'. New tag '_refine_ls_weighting_details' was
created. The value of the new tag was set to
'w=1/[\s^2^(Fo^2^)+(0.0168P)^2^+60.2311P] where P=(Fo^2^+2Fc^2^)/3'.

Automatic conversion script
Id: cif_fix_values 3143 2015-03-26 13:38:13Z robertas 
;
_cod_original_cell_volume 5570.6(19)
_cod_database_code 4323056

loop_
_symmetry_equiv_pos_as_xyz
'x, y, z'
'-x+1/2, -y, z+1/2'
'-x, y+1/2, -z+1/2'
'x+1/2, -y+1/2, -z'
'-x, -y, -z'
'x-1/2, y, -z-1/2'
'x, -y-1/2, z-1/2'
'-x-1/2, y-1/2, z'

loop_
_atom_site_aniso_label
_atom_site_aniso_U_11
_atom_site_aniso_U_22
_atom_site_aniso_U_33
_atom_site_aniso_U_23
_atom_site_aniso_U_13
_atom_site_aniso_U_12
Mo1 0.0220(6) 0.0319(6) 0.0277(6) 0.0004(5) 0.0015(6) 0.0015(5)
Si1 0.032(2) 0.071(3) 0.038(2) -0.006(2) -0.011(2) 0.020(2)
Si2 0.035(2) 0.031(2) 0.048(2) -0.008(2) 0.002(2) 0.003(2)
N1 0.039(6) 0.034(6) 0.033(6) 0.004(5) 0.001(5) 0.005(5)
N2 0.026(5) 0.047(7) 0.039(6) 0.003(5) 0.007(5) -0.009(5)
N3 0.034(6) 0.037(6) 0.035(7) -0.001(5) -0.004(5) -0.012(5)
N4 0.035(6) 0.032(6) 0.034(6) 0.012(5) 0.004(5) -0.005(5)
N5 0.027(6) 0.035(6) 0.035(6) -0.007(5) -0.004(5) 0.001(5)
N6 0.040(7) 0.053(8) 0.062(8) 0.019(7) 0.016(6) 0.002(6)
C1 0.062(10) 0.061(10) 0.052(9) 0.002(8) 0.003(8) 0.045(9)
C3 0.047(9) 0.058(10) 0.063(10) -0.024(8) -0.007(8) -0.021(8)
C5 0.047(8) 0.035(8) 0.057(9) -0.015(7) 0.014(8) -0.001(7)
C8 0.044(9) 0.098(12) 0.072(10) 0.032(9) 0.031(9) 0.020(9)
C7 0.092(12) 0.057(10) 0.054(10) 0.030(8) 0.019(9) 0.020(9)
C11 0.044(9) 0.092(12) 0.102(13) -0.030(11) -0.031(9) -0.006(9)
C12 0.048(10) 0.141(16) 0.052(10) 0.006(10) -0.001(8) 0.031(10)
C13 0.057(10) 0.094(13) 0.058(10) -0.007(9) 0.000(8) 0.016(9)
C21 0.075(11) 0.042(9) 0.066(10) -0.017(8) 0.006(9) 0.016(8)
C22 0.044(9) 0.059(10) 0.062(10) 0.007(8) -0.003(7) 0.006(8)
C23 0.062(10) 0.043(9) 0.075(11) -0.017(8) 0.011(8) -0.003(7)
C31 0.059(10) 0.113(14) 0.035(9) -0.001(9) 0.002(8) -0.009(10)
S 0.078(3) 0.071(3) 0.063(3) 0.015(2) -0.006(3) -0.013(3)
F1 0.180(14) 0.328(24) 0.087(9) -0.007(11) 0.037(10) -0.059(17)
F2 0.343(24) 0.135(12) 0.179(14) 0.006(10) -0.169(17) 0.061(15)
F3 0.231(15) 0.096(8) 0.106(8) 0.021(7) -0.083(9) -0.055(10)
O1 0.184(15) 0.079(10) 0.224(18) 0.005(11) -0.112(14) 0.033(11)
O2 0.107(10) 0.369(26) 0.088(10) -0.003(13) 0.041(9) -0.119(14)
O3 0.122(9) 0.060(7) 0.077(8) 0.002(6) -0.028(7) -0.036(7)
C1T 0.079(14) 0.091(15) 0.114(18) 0.018(14) -0.014(14) -0.017(13)

loop_
_atom_site_label
_atom_site_type_symbol
_atom_site_fract_x
_atom_site_fract_y
_atom_site_fract_z
_atom_site_U_iso_or_equiv
_atom_site_thermal_displace_type
_atom_site_occupancy
_atom_site_calc_flag
_atom_site_refinement_flags
_atom_site_disorder_group
Mo1 Mo -0.00296(7) 0.33503(7) 0.40012(4) 0.0272(4) Uani 1 d . .
Si1 Si -0.2199(2) 0.3844(3) 0.36955(14) 0.0471(11) Uani 1 d . .
Si2 Si 0.0846(2) 0.1377(2) 0.35821(13) 0.0379(10) Uani 1 d . .
N1 N -0.1021(6) 0.4068(6) 0.3696(3) 0.035(3) Uani 1 d . .
N2 N 0.0691(6) 0.2599(7) 0.3534(4) 0.037(3) Uani 1 d . .
N3 N 0.0648(6) 0.3910(6) 0.4567(3) 0.035(3) Uani 1 d . .
N4 N 0.0757(6) 0.4457(6) 0.3600(3) 0.034(2) Uani 1 d . .
N5 N -0.0593(6) 0.2544(7) 0.4385(4) 0.032(2) Uani 1 d . .
N6 N -0.1031(7) 0.2005(8) 0.4717(4) 0.052(3) Uani 1 d . .
C1 C -0.0772(9) 0.4950(9) 0.3430(5) 0.058(4) Uani 1 d . .
H1A H -0.0796(9) 0.4848(9) 0.3057(5) 0.070 Uiso 1 calc R 1
H1B H -0.1225(9) 0.5433(9) 0.3516(5) 0.070 Uiso 1 calc R 1
C3 C 0.1306(9) 0.4644(10) 0.4458(5) 0.056(4) Uani 1 d . .
H3A H 0.1868(9) 0.4531(10) 0.4656(5) 0.068 Uiso 1 calc R 1
H3B H 0.1053(9) 0.5249(10) 0.4566(5) 0.068 Uiso 1 calc R 1
C5 C 0.1280(9) 0.3089(8) 0.3161(5) 0.047(4) Uani 1 d . .
H5A H 0.1264(9) 0.2758(8) 0.2831(5) 0.056 Uiso 1 calc R 1
H5B H 0.1915(9) 0.3089(8) 0.3286(5) 0.056 Uiso 1 calc R 1
C8 C -0.1738(9) 0.2461(11) 0.5022(6) 0.071(5) Uani 1 d . .
H8A H -0.1995(9) 0.2979(11) 0.4828(6) 0.107 Uiso 1 calc R .
H8B H -0.1472(9) 0.2695(11) 0.5339(6) 0.107 Uiso 1 calc R .
H8C H -0.2218(9) 0.2014(11) 0.5101(6) 0.107 Uiso 1 calc R .
C7 C -0.0562(10) 0.1215(10) 0.4936(5) 0.068(5) Uani 1 d . .
H7A H -0.0112(10) 0.0982(10) 0.4692(5) 0.102 Uiso 1 calc R .
H7B H -0.1002(10) 0.0725(10) 0.5013(5) 0.102 Uiso 1 calc R .
H7C H -0.0255(10) 0.1406(10) 0.5250(5) 0.102 Uiso 1 calc R .
C11 C -0.2442(9) 0.2567(11) 0.3677(6) 0.079(5) Uani 1 d . .
H11A H -0.2144(9) 0.2291(11) 0.3379(6) 0.119 Uiso 1 calc R .
H11B H -0.3099(9) 0.2467(11) 0.3654(6) 0.119 Uiso 1 calc R .
H11C H -0.2210(9) 0.2275(11) 0.3988(6) 0.119 Uiso 1 calc R .
C12 C -0.2719(9) 0.4345(12) 0.3104(5) 0.080(5) Uani 1 d . .
H12A H -0.2446(9) 0.4053(12) 0.2804(5) 0.120 Uiso 1 calc R .
H12B H -0.2609(9) 0.5015(12) 0.3095(5) 0.120 Uiso 1 calc R .
H12C H -0.3375(9) 0.4227(12) 0.3106(5) 0.120 Uiso 1 calc R .
C13 C -0.2738(9) 0.4416(11) 0.4246(5) 0.069(5) Uani 1 d . .
H13A H -0.2479(9) 0.4169(11) 0.4562(5) 0.104 Uiso 1 calc R .
H13B H -0.3393(9) 0.4299(11) 0.4240(5) 0.104 Uiso 1 calc R .
H13C H -0.2627(9) 0.5086(11) 0.4229(5) 0.104 Uiso 1 calc R .
C21 C 0.1518(9) 0.0938(9) 0.3033(5) 0.061(4) Uani 1 d . .
H21A H 0.2122(9) 0.1223(9) 0.3036(5) 0.091 Uiso 1 calc R .
H21B H 0.1208(9) 0.1097(9) 0.2714(5) 0.091 Uiso 1 calc R .
H21C H 0.1579(9) 0.0263(9) 0.3058(5) 0.091 Uiso 1 calc R .
C22 C 0.1497(8) 0.1117(9) 0.4180(5) 0.055(4) Uani 1 d . .
H22A H 0.2083(8) 0.1438(9) 0.4171(5) 0.083 Uiso 1 calc R .
H22B H 0.1599(8) 0.0447(9) 0.4206(5) 0.083 Uiso 1 calc R .
H22C H 0.1149(8) 0.1330(9) 0.4477(5) 0.083 Uiso 1 calc R .
C23 C -0.0278(9) 0.0813(9) 0.3550(5) 0.060(4) Uani 1 d . .
H23A H -0.0654(9) 0.1027(9) 0.3834(5) 0.090 Uiso 1 calc R .
H23B H -0.0202(9) 0.0138(9) 0.3571(5) 0.090 Uiso 1 calc R .
H23C H -0.0573(9) 0.0973(9) 0.3227(5) 0.090 Uiso 1 calc R .
C31 C 0.0650(9) 0.3646(11) 0.5100(5) 0.069(5) Uani 1 d . .
H31A H 0.0201(9) 0.3154(11) 0.5156(5) 0.103 Uiso 1 calc R .
H31B H 0.0495(9) 0.4186(11) 0.5310(5) 0.103 Uiso 1 calc R .
H31C H 0.1254(9) 0.3419(11) 0.5194(5) 0.103 Uiso 1 calc R .
C2 C 0.0087(16) 0.5270(16) 0.3560(9) 0.035(6) Uiso 0.50 d P 1
H2A H 0.0057(16) 0.5600(16) 0.3891(9) 0.043 Uiso 0.50 calc PR 1
H2B H 0.0301(16) 0.5714(16) 0.3299(9) 0.043 Uiso 0.50 calc PR 1
C4 C 0.1534(21) 0.4677(23) 0.3886(11) 0.061(9) Uiso 0.50 d P 1
H4A H 0.1750(21) 0.5305(23) 0.3794(11) 0.074 Uiso 0.50 calc PR 1
H4B H 0.2024(21) 0.4229(23) 0.3809(11) 0.074 Uiso 0.50 calc PR 1
C6 C 0.0960(17) 0.4080(16) 0.3088(9) 0.035(6) Uiso 0.50 d P 1
H6A H 0.1439(17) 0.4454(16) 0.2921(9) 0.042 Uiso 0.50 calc PR 1
H6B H 0.0409(17) 0.4095(16) 0.2872(9) 0.042 Uiso 0.50 calc PR 1
C2' C 0.0242(16) 0.4866(19) 0.3229(10) 0.044(7) Uiso 0.50 d P 2
H2C H 0.0257(16) 0.4487(19) 0.2915(10) 0.053 Uiso 0.50 calc PR 2
H2D H 0.0485(16) 0.5489(19) 0.3149(10) 0.053 Uiso 0.50 calc PR 2
C4' C 0.1121(20) 0.5119(21) 0.3985(11) 0.055(8) Uiso 0.50 d P 2
H4C H 0.1687(20) 0.5405(21) 0.3855(11) 0.066 Uiso 0.50 calc PR 2
H4D H 0.0674(20) 0.5620(21) 0.4045(11) 0.066 Uiso 0.50 calc PR 2
C6' C 0.1599(19) 0.3982(19) 0.3357(11) 0.058(8) Uiso 0.50 d P 2
H6C H 0.1847(19) 0.4367(19) 0.3078(11) 0.070 Uiso 0.50 calc PR 2
H6D H 0.2081(19) 0.3889(19) 0.3616(11) 0.070 Uiso 0.50 calc PR 2
S S 0.0864(3) -0.2110(3) 0.3663(2) 0.0708(13) Uani 1 d . 3
F1 F 0.1324(11) -0.1869(14) 0.2742(5) 0.198(8) Uani 1 d . 3
F2 F 0.0106(14) -0.1343(10) 0.2925(6) 0.219(9) Uani 1 d . 3
F3 F 0.0196(10) -0.2752(8) 0.2816(4) 0.144(5) Uani 1 d . 3
O1 O 0.1528(11) -0.2866(9) 0.3654(7) 0.162(7) Uani 1 d . 3
O2 O 0.0066(9) -0.2404(15) 0.3877(5) 0.188(9) Uani 1 d . 3
O3 O 0.1299(8) -0.1288(7) 0.3792(4) 0.086(4) Uani 1 d . 3
C1T C 0.0648(14) -0.2078(15) 0.3027(8) 0.095(6) Uani 1 d . 3

loop_
_atom_type_symbol
_atom_type_description
_atom_type_scat_dispersion_real
_atom_type_scat_dispersion_imag
_atom_type_scat_source
C C 0.0033 0.0016 'International Tables Vol C Tables 4.2.6.8 and 6.1.1.4'
H H 0.0000 0.0000 'International Tables Vol C Tables 4.2.6.8 and 6.1.1.4'
N N 0.0061 0.0033 'International Tables Vol C Tables 4.2.6.8 and 6.1.1.4'
F F 0.0171 0.0103 'International Tables Vol C Tables 4.2.6.8 and 6.1.1.4'
Si Si 0.0817 0.0704 'International Tables Vol C Tables 4.2.6.8 and 6.1.1.4'
S S 0.1246 0.1234 'International Tables Vol C Tables 4.2.6.8 and 6.1.1.4'
Mo Mo -1.6832 0.6857 'International Tables Vol C Tables 4.2.6.8 and 6.1.1.4'
O O 0.0106 0.0060 'International Tables Vol C Tables 4.2.6.8 and 6.1.1.4'

loop_
_geom_angle_atom_site_label_1
_geom_angle_atom_site_label_2
_geom_angle_atom_site_label_3
_geom_angle
_geom_angle_site_symmetry_1
_geom_angle_site_symmetry_3
_geom_angle_publ_flag
N5 Mo1 N2 104.6(4) . . ?
N5 Mo1 N1 103.5(4) . . ?
N2 Mo1 N1 116.2(4) . . ?
N5 Mo1 N3 94.5(4) . . ?
N2 Mo1 N3 115.3(4) . . ?
N1 Mo1 N3 118.0(4) . . ?
N5 Mo1 N4 172.9(4) . . ?
N2 Mo1 N4 79.5(4) . . ?
N1 Mo1 N4 79.4(4) . . ?
N3 Mo1 N4 78.4(4) . . ?
N1 Si1 C13 109.9(6) . . ?
N1 Si1 C12 109.4(6) . . ?
C13 Si1 C12 107.5(6) . . ?
N1 Si1 C11 111.6(6) . . ?
C13 Si1 C11 112.2(7) . . ?
C12 Si1 C11 106.2(7) . . ?
N2 Si2 C23 108.6(5) . . ?
N2 Si2 C21 110.5(5) . . ?
C23 Si2 C21 107.0(6) . . ?
N2 Si2 C22 108.8(5) . . ?
C23 Si2 C22 114.1(6) . . ?
C21 Si2 C22 107.9(6) . . ?
C1 N1 Si1 113.3(8) . . ?
C1 N1 Mo1 117.2(7) . . ?
Si1 N1 Mo1 129.5(5) . . ?
C5 N2 Si2 116.2(7) . . ?
C5 N2 Mo1 117.9(7) . . ?
Si2 N2 Mo1 125.1(5) . . ?
C31 N3 C3 112.1(10) . . ?
C31 N3 Mo1 128.5(8) . . ?
C3 N3 Mo1 119.2(8) . . ?
C4 N4 C6 113.9(17) . . ?
C2' N4 C4' 114.0(18) . . ?
C4 N4 C2 112.8(18) . . ?
C6 N4 C2 110.4(14) . . ?
C2' N4 C6' 110.0(16) . . ?
C4' N4 C6' 105.8(17) . . ?
C2' N4 Mo1 110.8(12) . . ?
C4 N4 Mo1 109.3(13) . . ?
C6 N4 Mo1 105.7(10) . . ?
C4' N4 Mo1 108.9(12) . . ?
C2 N4 Mo1 104.1(10) . . ?
C6' N4 Mo1 107.0(11) . . ?
N6 N5 Mo1 173.6(8) . . ?
N5 N6 C7 119.1(10) . . ?
N5 N6 C8 115.9(10) . . ?
C7 N6 C8 118.2(11) . . ?
C2 C1 N1 113.0(13) . . ?
N1 C1 C2' 108.7(12) . . ?
C4' C3 N3 112.7(14) . . ?
N3 C3 C4 110.9(14) . . ?
C6' C5 N2 112.0(14) . . ?
N2 C5 C6 110.4(12) . . ?
C1 C2 N4 110.4(16) . . ?
N4 C4 C3 109.7(20) . . ?
N4 C6 C5 107.1(16) . . ?
N4 C2' C1 108.5(17) . . ?
C3 C4' N4 110.3(19) . . ?
C5 C6' N4 106.0(18) . . ?
O2 S O3 124.0(10) . . ?
O2 S O1 110.4(12) . . ?
O3 S O1 109.4(8) . . ?
O2 S C1T 104.5(10) . . ?
O3 S C1T 107.7(9) . . ?
O1 S C1T 97.5(10) . . ?
F1 C1T F3 108.8(21) . . ?
F1 C1T F2 99.2(18) . . ?
F3 C1T F2 101.5(16) . . ?
F1 C1T S 115.8(15) . . ?
F3 C1T S 119.6(15) . . ?
F2 C1T S 109.1(17) . . ?

loop_
_geom_bond_atom_site_label_1
_geom_bond_atom_site_label_2
_geom_bond_distance
_geom_bond_site_symmetry_2
_geom_bond_publ_flag
Mo1 N5 1.747(10) . ?
Mo1 N2 1.950(9) . ?
Mo1 N1 1.960(9) . ?
Mo1 N3 1.962(9) . ?
Mo1 N4 2.235(9) . ?
Si1 N1 1.765(10) . ?
Si1 C13 1.843(13) . ?
Si1 C12 1.875(13) . ?
Si1 C11 1.88(2) . ?
Si2 N2 1.781(10) . ?
Si2 C23 1.845(13) . ?
Si2 C21 1.860(13) . ?
Si2 C22 1.878(12) . ?
N1 C1 1.50(2) . ?
N2 C5 1.486(14) . ?
N3 C31 1.451(15) . ?
N3 C3 1.463(15) . ?
N4 C2' 1.37(2) . ?
N4 C4 1.40(3) . ?
N4 C6 1.48(2) . ?
N4 C4' 1.49(3) . ?
N4 C2 1.54(2) . ?
N4 C6' 1.55(3) . ?
N5 N6 1.334(13) . ?
N6 C7 1.45(2) . ?
N6 C8 1.47(2) . ?
C1 C2 1.39(2) . ?
C1 C2' 1.59(3) . ?
C3 C4' 1.44(3) . ?
C3 C4 1.54(3) . ?
C5 C6' 1.46(3) . ?
C5 C6 1.52(2) . ?
S O2 1.370(12) . ?
S O3 1.389(10) . ?
S O1 1.465(14) . ?
S C1T 1.70(2) . ?
F1 C1T 1.28(2) . ?
F2 C1T 1.35(2) . ?
F3 C1T 1.30(2) . ?
